data_4112857
loop_
_publ_author_name
'Garrett Hoge'

_publ_section_title
;
 Stereoselective Cyclization and Pyramidal Inversion Strategies for
 P-Chirogenic Phospholane Synthesis
;
_journal_name_full 'Journal of the American Chemical Society'
_journal_page_first 9920
_journal_page_last 9921
_journal_paper_doi 10.1021/ja048079l
_journal_volume 126
_journal_year 2004
_chemical_formula_sum 'C17 H19 B P'
_chemical_formula_weight 265.10
_chemical_name_systematic
; 
 ? 
;
_space_group_IT_number 1
_symmetry_cell_setting triclinic
_symmetry_space_group_name_Hall 'P 1'
_symmetry_space_group_name_H-M 'P 1'
_atom_sites_solution_hydrogens geom
_atom_sites_solution_primary direct
_atom_sites_solution_secondary difmap
_audit_creation_method SHELXL-97
_cell_angle_alpha 61.938(3)
_cell_angle_beta 76.230(3)
_cell_angle_gamma 63.747(3)
_cell_formula_units_Z 2
_cell_length_a 9.6803(17)
_cell_length_b 10.1882(18)
_cell_length_c 10.5467(18)
_cell_measurement_temperature 299(2)
_cell_volume 822.6(3)
_computing_cell_refinement 'Bruker SMART'
_computing_data_collection 'Bruker SMART'
_computing_data_reduction 'Bruker SAINT'
_computing_molecular_graphics 'Bruker SHELXTL'
_computing_publication_material 'Bruker SHELXTL'
_computing_structure_refinement 'SHELXL-97 (Sheldrick, 1997)'
_computing_structure_solution 'SHELXS-97 (Sheldrick, 1990)'
_diffrn_ambient_temperature 299(2)
_diffrn_measured_fraction_theta_full 0.910
_diffrn_measured_fraction_theta_max 0.910
_diffrn_measurement_device_type 'CCD area detector'
_diffrn_measurement_method 'phi and omega scans'
_diffrn_radiation_monochromator graphite
_diffrn_radiation_source 'fine-focus sealed tube'
_diffrn_radiation_type MoK\a
_diffrn_radiation_wavelength 0.71073
_diffrn_reflns_av_R_equivalents 0.0181
_diffrn_reflns_av_sigmaI/netI 0.0811
_diffrn_reflns_limit_h_max 12
_diffrn_reflns_limit_h_min -12
_diffrn_reflns_limit_k_max 13
_diffrn_reflns_limit_k_min -13
_diffrn_reflns_limit_l_max 13
_diffrn_reflns_limit_l_min -13
_diffrn_reflns_number 7249
_diffrn_reflns_theta_full 28.24
_diffrn_reflns_theta_max 28.24
_diffrn_reflns_theta_min 2.19
_exptl_absorpt_coefficient_mu 0.152
_exptl_absorpt_correction_T_max 0.9880
_exptl_absorpt_correction_T_min 0.9573
_exptl_absorpt_correction_type none
_exptl_crystal_density_diffrn 1.070
_exptl_crystal_density_meas 0
_exptl_crystal_F_000 282
_exptl_crystal_size_max 0.29
_exptl_crystal_size_mid 0.08
_exptl_crystal_size_min 0.08
_refine_diff_density_max 0.241
_refine_diff_density_min -0.166
_refine_diff_density_rms 0.043
_refine_ls_abs_structure_details 'Flack H D (1983), Acta Cryst. A39, 876-881'
_refine_ls_abs_structure_Flack 0.03(14)
_refine_ls_extinction_method none
_refine_ls_goodness_of_fit_ref 1.021
_refine_ls_hydrogen_treatment mixed
_refine_ls_matrix_type full
_refine_ls_number_parameters 343
_refine_ls_number_reflns 6399
_refine_ls_number_restraints 3
_refine_ls_restrained_S_all 1.020
_refine_ls_R_factor_all 0.1472
_refine_ls_R_factor_gt 0.0761
_refine_ls_shift/su_max 0.000
_refine_ls_shift/su_mean 0.000
_refine_ls_structure_factor_coef Fsqd
_refine_ls_weighting_details 'calc w=1/[\s^2^(Fo^2^)+(0.0714P)^2^+0.0000P] where P=(Fo^2^+2Fc^2^)/3'
_refine_ls_weighting_scheme calc
_refine_ls_wR_factor_gt 0.1454
_refine_ls_wR_factor_ref 0.1765
_reflns_number_gt 3345
_reflns_number_total 6399
_reflns_threshold_expression >2sigma(I)
_cod_data_source_file ja048079lsi20040402_050027.cif
_cod_data_source_block sad1
_cod_original_cell_volume 822.6(2)
_cod_database_code 4112857

loop_
_symmetry_equiv_pos_as_xyz
'x, y, z'

loop_
_atom_site_label
_atom_site_type_symbol
_atom_site_fract_x
_atom_site_fract_y
_atom_site_fract_z
_atom_site_U_iso_or_equiv
_atom_site_adp_type
_atom_site_occupancy
_atom_site_symmetry_multiplicity
_atom_site_calc_flag
_atom_site_refinement_flags
P1 P 0.88618(15) 0.54038(15) 0.52629(13) 0.0665(4) Uani 1 1 d .
P2 P 0.64167(16) 0.28715(17) 0.23855(14) 0.0702(5) Uani 1 1 d .
C1 C 0.6806(7) 0.5999(7) 0.5510(6) 0.0637(16) Uani 1 1 d .
C2 C 0.8454(7) 0.2217(8) 0.2027(6) 0.0704(17) Uani 1 1 d .
C3 C 0.9628(6) 0.0548(6) 0.7944(5) 0.0611(13) Uani 1 1 d .
C4 C 0.9742(6) 0.3218(7) 0.5972(6) 0.0684(17) Uani 1 1 d .
H4 H 1.0713 0.2873 0.6390 0.082 Uiso 1 1 calc R
C5 C 0.5758(6) 0.1239(7) -0.0300(6) 0.0685(14) Uani 1 1 d .
C6 C 0.5692(6) 0.1901(7) 0.1793(6) 0.0639(15) Uani 1 1 d .
H6 H 0.4624 0.2623 0.1522 0.077 Uiso 1 1 calc R
C7 C 1.0646(6) -0.0046(7) 0.8991(6) 0.0797(16) Uani 1 1 d .
H7 H 1.0817 0.0676 0.9176 0.096 Uiso 1 1 calc R
C8 C 0.6053(7) 0.6523(7) 0.6577(6) 0.0811(17) Uani 1 1 d .
H8 H 0.6621 0.6568 0.7143 0.097 Uiso 1 1 calc R
C9 C 0.4745(7) 0.2496(8) -0.1352(7) 0.0861(17) Uani 1 1 d .
H9 H 0.4566 0.3550 -0.1555 0.103 Uiso 1 1 calc R
C10 C 0.3641(10) 0.6908(9) 0.6001(10) 0.108(3) Uani 1 1 d .
H10 H 0.2578 0.7225 0.6151 0.130 Uiso 1 1 calc R
C11 C 0.4002(7) 0.2235(10) -0.2099(7) 0.0933(19) Uani 1 1 d .
H11 H 0.3333 0.3112 -0.2805 0.112 Uiso 1 1 calc R
C12 C 0.5902(7) 0.5951(7) 0.4720(6) 0.0817(17) Uani 1 1 d .
H12 H 0.6369 0.5613 0.3988 0.098 Uiso 1 1 calc R
C13 C 0.8791(6) 0.2333(7) 0.7149(6) 0.0844(17) Uani 1 1 d .
H13A H 0.8407 0.2804 0.7839 0.101 Uiso 1 1 calc R
H13B H 0.7905 0.2520 0.6716 0.101 Uiso 1 1 calc R
B14 B 0.9735(11) 0.6236(11) 0.6084(10) 0.107(3) Uani 1 1 d .
C14 C 1.1397(7) -0.1645(9) 0.9751(7) 0.0898(18) Uani 1 1 d .
H14 H 1.2083 -0.2006 1.0439 0.108 Uiso 1 1 calc R
B16 B 0.5307(12) 0.5167(9) 0.1604(10) 0.104(3) Uani 1 1 d .
C15 C 0.9055(8) 0.3286(8) 0.0894(6) 0.0865(17) Uani 1 1 d .
H15 H 0.8390 0.4328 0.0359 0.104 Uiso 1 1 calc R
C16 C 1.1158(9) -0.2719(8) 0.9518(8) 0.090(2) Uani 1 1 d .
H16 H 1.1667 -0.3817 1.0057 0.107 Uiso 1 1 calc R
C17 C 1.0597(10) 0.2827(12) 0.0560(8) 0.112(2) Uani 1 1 d .
H17 H 1.0959 0.3553 -0.0217 0.134 Uiso 1 1 calc R
C18 C 0.9388(9) 0.5746(9) 0.3381(6) 0.100(2) Uani 1 1 d .
H18A H 0.8503 0.6040 0.2881 0.120 Uiso 1 1 calc R
H18B H 0.9775 0.6602 0.2898 0.120 Uiso 1 1 calc R
C19 C 0.4213(11) 0.0742(14) -0.1839(9) 0.109(3) Uani 1 1 d .
H19 H 0.3696 0.0575 -0.2354 0.131 Uiso 1 1 calc R
C20 C 0.6053(8) 0.1806(8) 0.4294(6) 0.0900(19) Uani 1 1 d .
H20A H 0.7014 0.1061 0.4780 0.108 Uiso 1 1 calc R
H20B H 0.5484 0.2558 0.4731 0.108 Uiso 1 1 calc R
C21 C 0.9503(8) 0.0718(8) 0.2772(6) 0.0869(17) Uani 1 1 d .
H21 H 0.9150 -0.0031 0.3531 0.104 Uiso 1 1 calc R
C22 C 0.5967(8) -0.0292(9) -0.0022(8) 0.095(2) Uani 1 1 d .
H22 H 0.6624 -0.1172 0.0694 0.114 Uiso 1 1 calc R
C23 C 0.6554(7) 0.1596(9) 0.0481(6) 0.096(2) Uani 1 1 d .
H23A H 0.6778 0.2537 -0.0195 0.115 Uiso 1 1 calc R
H23B H 0.7534 0.0698 0.0787 0.115 Uiso 1 1 calc R
C24 C 0.4333(8) 0.6383(8) 0.4968(8) 0.0940(19) Uani 1 1 d .
H24 H 0.3759 0.6311 0.4428 0.113 Uiso 1 1 calc R
C25 C 0.9414(8) -0.0548(9) 0.7698(7) 0.094(2) Uani 1 1 d .
H25 H 0.8753 -0.0189 0.6989 0.112 Uiso 1 1 calc R
C26 C 0.4447(9) 0.6989(8) 0.6825(8) 0.097(2) Uani 1 1 d .
H26 H 0.3953 0.7345 0.7543 0.117 Uiso 1 1 calc R
C27 C 0.5109(9) 0.0902(8) 0.4386(6) 0.107(2) Uani 1 1 d .
H27A H 0.4021 0.1588 0.4329 0.129 Uiso 1 1 calc R
H27B H 0.5268 -0.0046 0.5293 0.129 Uiso 1 1 calc R
C28 C 1.1080(9) 0.0262(9) 0.2444(9) 0.110(2) Uani 1 1 d .
H28 H 1.1767 -0.0768 0.2977 0.132 Uiso 1 1 calc R
C29 C 0.5633(8) 0.0404(7) 0.3128(7) 0.099(2) Uani 1 1 d .
H29A H 0.6642 -0.0467 0.3292 0.118 Uiso 1 1 calc R
H29B H 0.4909 0.0049 0.3015 0.118 Uiso 1 1 calc R
C30 C 1.0177(9) -0.2207(9) 0.8498(9) 0.105(2) Uani 1 1 d .
H30 H 1.0014 -0.2948 0.8334 0.126 Uiso 1 1 calc R
C31 C 1.1600(9) 0.1355(13) 0.1324(10) 0.105(3) Uani 1 1 d .
H31 H 1.2650 0.1077 0.1094 0.126 Uiso 1 1 calc R
C32 C 1.0618(10) 0.4180(9) 0.3418(7) 0.120(3) Uani 1 1 d .
H32A H 1.1610 0.4079 0.3586 0.144 Uiso 1 1 calc R
H32B H 1.0689 0.4122 0.2512 0.144 Uiso 1 1 calc R
C33 C 1.0155(9) 0.2840(9) 0.4648(7) 0.115(2) Uani 1 1 d .
H33A H 1.1002 0.1802 0.4848 0.139 Uiso 1 1 calc R
H33B H 0.9276 0.2808 0.4391 0.139 Uiso 1 1 calc R
C34 C 0.5212(11) -0.0541(11) -0.0794(9) 0.109(2) Uani 1 1 d .
H34 H 0.5380 -0.1587 -0.0607 0.131 Uiso 1 1 calc R

loop_
_atom_site_aniso_label
_atom_site_aniso_U_11
_atom_site_aniso_U_22
_atom_site_aniso_U_33
_atom_site_aniso_U_23
_atom_site_aniso_U_13
_atom_site_aniso_U_12
P1 0.0713(10) 0.0667(10) 0.0576(9) -0.0154(8) -0.0059(8) -0.0332(8)
P2 0.0837(12) 0.0704(10) 0.0512(9) -0.0190(8) -0.0065(8) -0.0303(9)
C1 0.076(4) 0.056(3) 0.060(4) -0.019(3) -0.010(3) -0.028(3)
C2 0.082(5) 0.073(4) 0.054(4) -0.024(3) -0.011(3) -0.026(4)
C3 0.058(3) 0.065(3) 0.052(3) -0.018(3) 0.002(3) -0.027(3)
C4 0.062(4) 0.077(4) 0.060(4) -0.024(3) 0.009(3) -0.031(3)
C5 0.061(3) 0.083(4) 0.065(4) -0.031(3) 0.006(3) -0.035(3)
C6 0.060(4) 0.078(4) 0.044(3) -0.016(3) -0.005(3) -0.028(3)
C7 0.078(4) 0.071(4) 0.084(4) -0.025(3) -0.013(3) -0.027(3)
C8 0.088(5) 0.079(4) 0.073(4) -0.022(3) -0.005(3) -0.039(3)
C9 0.091(4) 0.082(4) 0.085(4) -0.025(4) -0.001(4) -0.047(4)
C10 0.091(6) 0.082(5) 0.132(8) -0.032(5) 0.000(6) -0.033(5)
C11 0.088(4) 0.108(6) 0.072(4) -0.014(4) -0.010(3) -0.051(4)
C12 0.080(5) 0.082(4) 0.079(4) -0.032(3) -0.013(3) -0.024(3)
C13 0.072(4) 0.081(4) 0.072(4) -0.017(3) 0.007(3) -0.028(3)
B14 0.129(8) 0.112(7) 0.118(7) -0.042(6) -0.027(6) -0.073(6)
C14 0.082(4) 0.088(5) 0.078(4) -0.018(4) -0.012(3) -0.028(4)
B16 0.135(8) 0.055(5) 0.095(6) -0.019(4) -0.046(6) -0.009(5)
C15 0.105(5) 0.092(5) 0.071(4) -0.021(3) -0.006(3) -0.058(4)
C16 0.096(6) 0.069(5) 0.073(5) -0.013(4) 0.005(4) -0.028(4)
C17 0.103(6) 0.152(8) 0.098(5) -0.047(6) 0.002(5) -0.073(6)
C18 0.122(6) 0.109(6) 0.054(4) -0.013(4) 0.002(4) -0.058(5)
C19 0.138(8) 0.149(8) 0.081(6) -0.052(6) 0.018(5) -0.095(7)
C20 0.113(5) 0.099(5) 0.050(4) -0.025(3) 0.004(3) -0.045(4)
C21 0.092(5) 0.090(5) 0.068(4) -0.017(3) -0.013(3) -0.038(4)
C22 0.101(5) 0.078(5) 0.092(5) -0.031(4) -0.011(4) -0.025(4)
C23 0.082(4) 0.154(6) 0.086(4) -0.065(5) 0.018(3) -0.068(4)
C24 0.076(5) 0.079(4) 0.115(6) -0.024(4) -0.034(4) -0.022(4)
C25 0.118(6) 0.107(6) 0.071(4) -0.027(4) -0.011(4) -0.064(5)
C26 0.101(6) 0.088(5) 0.103(6) -0.051(4) 0.023(4) -0.038(4)
C27 0.141(6) 0.106(5) 0.056(4) -0.018(4) 0.017(4) -0.059(5)
C28 0.087(6) 0.114(6) 0.101(6) -0.031(5) -0.033(4) -0.015(4)
C29 0.124(5) 0.091(5) 0.087(5) -0.026(4) 0.000(4) -0.061(4)
C30 0.137(7) 0.081(5) 0.121(6) -0.050(5) 0.006(5) -0.058(5)
C31 0.071(5) 0.164(9) 0.097(6) -0.065(6) -0.004(5) -0.048(6)
C32 0.156(7) 0.109(6) 0.078(5) -0.037(4) 0.032(4) -0.057(6)
C33 0.160(7) 0.107(6) 0.090(5) -0.054(5) 0.035(5) -0.067(5)
C34 0.154(8) 0.107(6) 0.107(6) -0.056(5) 0.020(6) -0.084(6)

loop_
_atom_type_symbol
_atom_type_description
_atom_type_scat_dispersion_real
_atom_type_scat_dispersion_imag
_atom_type_scat_source
C C 0.0033 0.0016 'International Tables Vol C Tables 4.2.6.8 and 6.1.1.4'
H H 0.0000 0.0000 'International Tables Vol C Tables 4.2.6.8 and 6.1.1.4'
B B 0.0013 0.0007 'International Tables Vol C Tables 4.2.6.8 and 6.1.1.4'
P P 0.1023 0.0942 'International Tables Vol C Tables 4.2.6.8 and 6.1.1.4'

loop_
_geom_angle_atom_site_label_1
_geom_angle_atom_site_label_2
_geom_angle_atom_site_label_3
_geom_angle
C1 P1 C4 108.3(3)
C1 P1 C18 108.5(3)
C4 P1 C18 95.3(3)
C1 P1 B14 114.6(4)
C4 P1 B14 111.6(3)
C18 P1 B14 116.7(4)
C2 P2 C6 108.1(3)
C2 P2 C20 108.6(3)
C6 P2 C20 96.1(3)
C2 P2 B16 115.1(4)
C6 P2 B16 112.1(3)
C20 P2 B16 115.1(4)
C12 C1 C8 116.3(6)
C12 C1 P1 124.5(5)
C8 C1 P1 119.2(5)
C21 C2 C15 115.9(6)
C21 C2 P2 124.9(5)
C15 C2 P2 119.2(5)
C25 C3 C7 117.3(6)
C25 C3 C13 122.5(5)
C7 C3 C13 120.1(5)
C13 C4 C33 114.2(5)
C13 C4 P1 115.3(4)
C33 C4 P1 105.2(4)
C22 C5 C9 117.1(6)
C22 C5 C23 123.5(6)
C9 C5 C23 119.5(6)
C29 C6 C23 115.2(5)
C29 C6 P2 105.4(4)
C23 C6 P2 114.8(4)
C14 C7 C3 121.9(6)
C1 C8 C26 121.5(6)
C11 C9 C5 121.7(6)
C24 C10 C26 121.7(8)
C19 C11 C9 121.4(7)
C1 C12 C24 122.6(6)
C3 C13 C4 115.6(4)
C16 C14 C7 120.4(6)
C17 C15 C2 121.2(7)
C14 C16 C30 120.4(7)
C31 C17 C15 121.5(7)
C32 C18 P1 105.6(5)
C11 C19 C34 118.5(8)
C27 C20 P2 105.4(4)
C2 C21 C28 122.7(6)
C5 C22 C34 120.6(7)
C5 C23 C6 116.7(4)
C10 C24 C12 119.2(7)
C3 C25 C30 120.9(7)
C10 C26 C8 118.6(7)
C20 C27 C29 108.1(5)
C31 C28 C21 118.7(7)
C6 C29 C27 106.1(5)
C16 C30 C25 119.0(7)
C17 C31 C28 119.9(7)
C18 C32 C33 106.6(6)
C32 C33 C4 107.2(5)
C19 C34 C22 120.7(8)

loop_
_geom_bond_atom_site_label_1
_geom_bond_atom_site_label_2
_geom_bond_distance
P1 C1 1.797(6)
P1 C4 1.817(6)
P1 C18 1.829(6)
P1 B14 1.964(8)
P2 C2 1.788(7)
P2 C6 1.807(6)
P2 C20 1.817(6)
P2 B16 1.920(8)
C1 C12 1.373(8)
C1 C8 1.382(8)
C2 C21 1.363(8)
C2 C15 1.399(8)
C3 C25 1.364(8)
C3 C7 1.385(7)
C3 C13 1.501(7)
C4 C13 1.530(7)
C4 C33 1.537(8)
C5 C22 1.371(9)
C5 C9 1.380(7)
C5 C23 1.495(7)
C6 C29 1.526(8)
C6 C23 1.527(8)
C7 C14 1.351(8)
C8 C26 1.407(9)
C9 C11 1.359(8)
C10 C24 1.344(10)
C10 C26 1.349(10)
C11 C19 1.338(10)
C12 C24 1.378(8)
C14 C16 1.348(9)
C15 C17 1.363(9)
C16 C30 1.361(10)
C17 C31 1.337(11)
C18 C32 1.499(10)
C19 C34 1.375(12)
C20 C27 1.521(9)
C21 C28 1.393(9)
C22 C34 1.380(10)
C25 C30 1.402(9)
C27 C29 1.536(8)
C28 C31 1.365(10)
C32 C33 1.532(9)

loop_
_geom_torsion_atom_site_label_1
_geom_torsion_atom_site_label_2
_geom_torsion_atom_site_label_3
_geom_torsion_atom_site_label_4
_geom_torsion
C4 P1 C1 C12 -73.4(5)
C18 P1 C1 C12 28.9(6)
B14 P1 C1 C12 161.3(5)
C4 P1 C1 C8 105.5(5)
C18 P1 C1 C8 -152.2(5)
B14 P1 C1 C8 -19.8(6)
C6 P2 C2 C21 -72.6(6)
C20 P2 C2 C21 30.5(6)
B16 P2 C2 C21 161.2(5)
C6 P2 C2 C15 106.6(5)
C20 P2 C2 C15 -150.2(5)
B16 P2 C2 C15 -19.6(6)
C1 P1 C4 C13 -25.8(5)
C18 P1 C4 C13 -137.3(5)
B14 P1 C4 C13 101.2(5)
C1 P1 C4 C33 100.9(5)
C18 P1 C4 C33 -10.5(5)
B14 P1 C4 C33 -132.1(5)
C2 P2 C6 C29 95.1(4)
C20 P2 C6 C29 -16.8(5)
B16 P2 C6 C29 -137.0(5)
C2 P2 C6 C23 -32.8(5)
C20 P2 C6 C23 -144.7(5)
B16 P2 C6 C23 95.1(6)
C25 C3 C7 C14 -0.4(8)
C13 C3 C7 C14 178.6(5)
C12 C1 C8 C26 -0.4(8)
P1 C1 C8 C26 -179.4(5)
C22 C5 C9 C11 -1.0(8)
C23 C5 C9 C11 179.5(5)
C5 C9 C11 C19 0.4(9)
C8 C1 C12 C24 -0.5(8)
P1 C1 C12 C24 178.4(5)
C25 C3 C13 C4 -103.9(6)
C7 C3 C13 C4 77.1(7)
C33 C4 C13 C3 69.8(7)
P1 C4 C13 C3 -168.2(4)
C3 C7 C14 C16 -0.8(9)
C21 C2 C15 C17 0.8(9)
P2 C2 C15 C17 -178.5(5)
C7 C14 C16 C30 1.1(10)
C2 C15 C17 C31 -1.9(11)
C1 P1 C18 C32 -127.6(5)
C4 P1 C18 C32 -16.3(6)
B14 P1 C18 C32 101.1(6)
C9 C11 C19 C34 -0.3(11)
C2 P2 C20 C27 -120.7(5)
C6 P2 C20 C27 -9.3(5)
B16 P2 C20 C27 108.6(6)
C15 C2 C21 C28 0.3(9)
P2 C2 C21 C28 179.5(5)
C9 C5 C22 C34 1.4(9)
C23 C5 C22 C34 -179.2(6)
C22 C5 C23 C6 -93.3(7)
C9 C5 C23 C6 86.2(7)
C29 C6 C23 C5 74.0(7)
P2 C6 C23 C5 -163.2(5)
C26 C10 C24 C12 -1.6(11)
C1 C12 C24 C10 1.5(10)
C7 C3 C25 C30 1.2(9)
C13 C3 C25 C30 -177.8(6)
C24 C10 C26 C8 0.7(11)
C1 C8 C26 C10 0.3(9)
P2 C20 C27 C29 33.1(7)
C2 C21 C28 C31 -0.4(11)
C23 C6 C29 C27 165.6(5)
P2 C6 C29 C27 38.0(6)
C20 C27 C29 C6 -47.0(7)
C14 C16 C30 C25 -0.2(10)
C3 C25 C30 C16 -0.9(10)
C15 C17 C31 C28 1.7(12)
C21 C28 C31 C17 -0.6(12)
P1 C18 C32 C33 38.8(7)
C18 C32 C33 C4 -48.6(8)
C13 C4 C33 C32 162.0(6)
P1 C4 C33 C32 34.5(7)
C11 C19 C34 C22 0.6(12)
C5 C22 C34 C19 -1.2(11)
